data_8101743
loop_
_publ_author_name
'Y.-L. Feng'
'H. Lin'

_publ_section_title
;
Crystal structure of bis(nitrito-N)(1,10-phenanthroline-N,N') (2,4-
pentanedionato-O,O')cobalt(III), Co(NO~2~)~2~(C~12~H~8~N~2~)(C~5~H~7~O~2~)
;
_journal_issue 2
_journal_name_full 'Zeitschrift f\"ur Kristallographie - New Crystal Structures'
_journal_page_first 199
_journal_page_last 200
_journal_volume 220
_journal_year 2005
_chemical_formula_sum 'C17 H15 Co N4 O6'
_chemical_formula_weight 430.26
_chemical_name_systematic
; 
bis(nitrito-N)(1,10-phenanthroline-N,N')(2,4-pentanedionato-O,O')cobalt(III)
;
_space_group_IT_number 15
_symmetry_cell_setting monoclinic
_symmetry_space_group_name_Hall '-C 2yc'
_symmetry_space_group_name_H-M 'C 1 2/c 1'
_atom_sites_solution_hydrogens geom
_atom_sites_solution_primary direct
_atom_sites_solution_secondary difmap
_audit_creation_method SHELXL-97
_cell_angle_alpha 90.00
_cell_angle_beta 118.68(3)
_cell_angle_gamma 90.00
_cell_formula_units_Z 4
_cell_length_a 15.017(3)
_cell_length_b 15.107(3)
_cell_length_c 10.015(2)
_cell_measurement_temperature 293(2)
_cell_volume 1993.3(9)
_computing_structure_refinement 'SHELXL-97 (Sheldrick, 1997)'
_computing_structure_solution 'SHELXS-97 (Sheldrick, 1990)'
_diffrn_ambient_temperature 293(2)
_diffrn_measured_fraction_theta_full 0.958
_diffrn_measured_fraction_theta_max 0.958
_diffrn_measurement_device_type 'Bruker SMART CCD'
_diffrn_measurement_method omega/phi
_diffrn_radiation_monochromator graphite
_diffrn_radiation_source 'fine-focus sealed tube'
_diffrn_radiation_type MoK\a
_diffrn_radiation_wavelength 0.71069
_diffrn_reflns_av_R_equivalents 0.0243
_diffrn_reflns_av_sigmaI/netI 0.0286
_diffrn_reflns_limit_h_max 9
_diffrn_reflns_limit_h_min -16
_diffrn_reflns_limit_k_max 16
_diffrn_reflns_limit_k_min -10
_diffrn_reflns_limit_l_max 11
_diffrn_reflns_limit_l_min -11
_diffrn_reflns_number 2036
_diffrn_reflns_theta_full 23.25
_diffrn_reflns_theta_max 23.25
_diffrn_reflns_theta_min 2.05
_exptl_absorpt_coefficient_mu 0.901
_exptl_absorpt_correction_T_max 0.8404
_exptl_absorpt_correction_T_min 0.7739
_exptl_crystal_colour red
_exptl_crystal_density_diffrn 1.434
_exptl_crystal_density_method 'not measured'
_exptl_crystal_description prism
_exptl_crystal_F_000 880
_exptl_crystal_size_max 0.30
_exptl_crystal_size_mid 0.30
_exptl_crystal_size_min 0.20
_refine_diff_density_max 0.873
_refine_diff_density_min -0.242
_refine_diff_density_rms 0.101
_refine_ls_extinction_method none
_refine_ls_goodness_of_fit_ref 1.046
_refine_ls_hydrogen_treatment mixed
_refine_ls_matrix_type full
_refine_ls_number_parameters 128
_refine_ls_number_reflns 1378
_refine_ls_number_restraints 0
_refine_ls_restrained_S_all 1.046
_refine_ls_R_factor_all 0.0696
_refine_ls_R_factor_gt 0.0563
_refine_ls_shift/su_max 0.002
_refine_ls_shift/su_mean 0.000
_refine_ls_structure_factor_coef Fsqd
_refine_ls_weighting_details 'calc w=1/[\s^2^(Fo^2^)+(0.1337P)^2^+1.2102P] where P=(Fo^2^+2Fc^2^)/3'
_refine_ls_weighting_scheme calc
_refine_ls_wR_factor_gt 0.1738
_refine_ls_wR_factor_ref 0.1881
_reflns_number_gt 1053
_reflns_number_total 1378
_reflns_threshold_expression >2sigma(I)
_cod_data_source_file 1267-1484.cff
_cod_data_source_block d
_cod_original_cell_volume 1993.3(7)
_cod_original_sg_symbol_H-M C2/c
_cod_database_code 8101743

loop_
_symmetry_equiv_pos_as_xyz
'x, y, z'
'-x, y, -z+1/2'
'x+1/2, y+1/2, z'
'-x+1/2, y+1/2, -z+1/2'
'-x, -y, -z'
'x, -y, z-1/2'
'-x+1/2, -y+1/2, -z'
'x+1/2, -y+1/2, z-1/2'

loop_
_atom_site_label
_atom_site_type_symbol
_atom_site_fract_x
_atom_site_fract_y
_atom_site_fract_z
_atom_site_U_iso_or_equiv
_atom_site_adp_type
_atom_site_occupancy
_atom_site_symmetry_multiplicity
_atom_site_Wyckoff_symbol
_atom_site_calc_flag
_atom_site_refinement_flags
_atom_site_disorder_assembly
_atom_site_disorder_group
Co1 Co 0.5000 0.25124(5) 0.2500 0.0460(5) Uani 1 4 e d S . .
O1 O 0.4208(2) 0.1685(2) 0.1010(3) 0.0556(9) Uani 1 8 f d . . .
O2 O 0.5999(5) 0.1922(4) 0.0967(7) 0.141(3) Uani 1 8 f d . . .
O3 O 0.6683(3) 0.3058(3) 0.2243(6) 0.1001(15) Uani 1 8 f d . . .
N1 N 0.4307(3) 0.3470(3) 0.1090(4) 0.0510(10) Uani 1 8 f d . . .
N2 N 0.6014(4) 0.2496(3) 0.1808(5) 0.0549(12) Uani 1 8 f d . . .
C1 C 0.3650(5) 0.0325(4) -0.0237(7) 0.0748(17) Uani 1 8 f d . . .
H1A H 0.3229 0.0721 -0.1045 0.112 Uiso 1 8 f d R . .
H1B H 0.4066 -0.0015 -0.0537 0.112 Uiso 1 8 f d R . .
H1C H 0.3230 -0.0068 -0.0027 0.112 Uiso 1 8 f d R . .
C2 C 0.4314(4) 0.0845(3) 0.1163(6) 0.0536(12) Uani 1 8 f d . . .
C3 C 0.5000 0.0406(5) 0.2500 0.065(2) Uani 1 4 e d S . .
H3 H 0.5000 -0.0230 0.2500 0.078 Uiso 1 4 e d SR . .
C4 C 0.3584(4) 0.3428(4) -0.0361(5) 0.0604(13) Uani 1 8 f d . . .
H4 H 0.3351 0.2859 -0.0826 0.072 Uiso 1 8 f d R . .
C5 C 0.3162(4) 0.4181(4) -0.1211(6) 0.0730(16) Uani 1 8 f d . . .
H5 H 0.2652 0.4129 -0.2258 0.088 Uiso 1 8 f d R . .
C6 C 0.3459(5) 0.4992(4) -0.0586(7) 0.0740(16) Uani 1 8 f d . . .
H6 H 0.3150 0.5512 -0.1179 0.089 Uiso 1 8 f d R . .
C7 C 0.4635(4) 0.5892(4) 0.1761(7) 0.0782(17) Uani 1 8 f d . . .
H7 H 0.4381 0.6446 0.1247 0.094 Uiso 1 8 f d R . .
C8 C 0.4615(4) 0.4283(3) 0.1725(5) 0.0528(12) Uani 1 8 f d . . .
C9 C 0.4229(4) 0.5072(3) 0.0951(6) 0.0640(14) Uani 1 8 f d . . .

loop_
_atom_site_aniso_label
_atom_site_aniso_U_11
_atom_site_aniso_U_22
_atom_site_aniso_U_33
_atom_site_aniso_U_23
_atom_site_aniso_U_13
_atom_site_aniso_U_12
Co1 0.0438(7) 0.0462(7) 0.0404(6) 0.000 0.0141(5) 0.000
O1 0.054(2) 0.054(2) 0.0482(19) -0.0069(15) 0.0161(16) -0.0030(15)
O2 0.155(5) 0.139(5) 0.197(6) -0.086(5) 0.139(5) -0.057(4)
O3 0.091(3) 0.096(4) 0.140(4) -0.019(3) 0.077(3) -0.021(3)
N1 0.047(2) 0.052(3) 0.048(2) 0.0021(18) 0.0178(19) 0.0053(18)
N2 0.056(3) 0.051(3) 0.056(3) 0.0074(18) 0.026(2) 0.0032(19)
C1 0.083(4) 0.067(4) 0.075(4) -0.025(3) 0.039(3) -0.011(3)
C2 0.052(3) 0.056(3) 0.059(3) -0.009(3) 0.032(2) -0.006(2)
C3 0.080(5) 0.043(4) 0.078(5) 0.000 0.043(5) 0.000
C4 0.052(3) 0.071(4) 0.051(3) 0.007(3) 0.019(2) 0.001(2)
C5 0.059(3) 0.089(4) 0.061(3) 0.018(3) 0.020(3) 0.014(3)
C6 0.069(4) 0.077(4) 0.077(4) 0.032(3) 0.036(3) 0.020(3)
C7 0.087(4) 0.048(3) 0.116(5) 0.018(3) 0.061(4) 0.011(3)
C8 0.048(3) 0.055(3) 0.059(3) 0.006(2) 0.028(2) 0.004(2)
C9 0.061(3) 0.056(3) 0.084(4) 0.014(3) 0.042(3) 0.011(3)

loop_
_atom_type_symbol
_atom_type_description
_atom_type_scat_dispersion_real
_atom_type_scat_dispersion_imag
_atom_type_scat_source
C C 0.0033 0.0016 'International Tables Vol C Tables 4.2.6.8 and 6.1.1.4'
H H 0.0000 0.0000 'International Tables Vol C Tables 4.2.6.8 and 6.1.1.4'
N N 0.0061 0.0033 'International Tables Vol C Tables 4.2.6.8 and 6.1.1.4'
O O 0.0106 0.0060 'International Tables Vol C Tables 4.2.6.8 and 6.1.1.4'
Co Co 0.3494 0.9721 'International Tables Vol C Tables 4.2.6.8 and 6.1.1.4'

loop_
_geom_angle_atom_site_label_1
_geom_angle_atom_site_label_2
_geom_angle_atom_site_label_3
_geom_angle
_geom_angle_site_symmetry_1
_geom_angle_site_symmetry_3
_geom_angle_publ_flag
O1 Co1 O1 96.2(2) . 2_655 ?
O1 Co1 N1 173.20(14) . 2_655 ?
O1 Co1 N1 90.22(17) 2_655 2_655 ?
O1 Co1 N1 90.22(17) . . ?
O1 Co1 N1 173.20(15) 2_655 . ?
N1 Co1 N1 83.5(2) 2_655 . ?
O1 Co1 N2 88.24(16) . 2_655 ?
O1 Co1 N2 90.79(17) 2_655 2_655 ?
N1 Co1 N2 89.34(16) 2_655 2_655 ?
N1 Co1 N2 91.74(18) . 2_655 ?
O1 Co1 N2 90.79(17) . . ?
O1 Co1 N2 88.24(16) 2_655 . ?
N1 Co1 N2 91.74(18) 2_655 . ?
N1 Co1 N2 89.34(16) . . ?
N2 Co1 N2 178.5(2) 2_655 . ?
C2 O1 Co1 124.9(3) . . ?
C4 N1 C8 118.0(4) . . ?
C4 N1 Co1 129.0(4) . . ?
C8 N1 Co1 113.0(3) . . ?
O2 N2 O3 119.0(5) . . ?
O2 N2 Co1 120.2(4) . . ?
O3 N2 Co1 120.7(4) . . ?
C2 C1 H1A 109.6 . . ?
C2 C1 H1B 109.5 . . ?
H1A C1 H1B 109.5 . . ?
C2 C1 H1C 109.4 . . ?
H1A C1 H1C 109.5 . . ?
H1B C1 H1C 109.5 . . ?
O1 C2 C3 125.1(5) . . ?
O1 C2 C1 114.9(5) . . ?
C3 C2 C1 120.0(5) . . ?
C2 C3 C2 123.6(7) 2_655 . ?
C2 C3 H3 118.2 2_655 . ?
C2 C3 H3 118.2 . . ?
N1 C4 C5 121.7(5) . . ?
N1 C4 H4 119.2 . . ?
C5 C4 H4 119.1 . . ?
C6 C5 C4 120.7(5) . . ?
C6 C5 H5 119.5 . . ?
C4 C5 H5 119.7 . . ?
C5 C6 C9 119.7(5) . . ?
C5 C6 H6 120.2 . . ?
C9 C6 H6 120.1 . . ?
C7 C7 C9 121.0(3) 2_655 . ?
C7 C7 H7 119.4 2_655 . ?
C9 C7 H7 119.6 . . ?
N1 C8 C9 123.9(4) . . ?
N1 C8 C8 115.2(2) . 2_655 ?
C9 C8 C8 120.8(3) . 2_655 ?
C8 C9 C6 115.9(5) . . ?
C8 C9 C7 118.2(5) . . ?
C6 C9 C7 125.9(5) . . ?

loop_
_geom_bond_atom_site_label_1
_geom_bond_atom_site_label_2
_geom_bond_distance
_geom_bond_site_symmetry_2
_geom_bond_publ_flag
Co1 O1 1.871(3) . ?
Co1 O1 1.871(3) 2_655 ?
Co1 N1 1.939(4) 2_655 ?
Co1 N1 1.939(4) . ?
Co1 N2 1.952(5) 2_655 ?
Co1 N2 1.952(5) . ?
O1 C2 1.279(6) . ?
O2 N2 1.203(6) . ?
O3 N2 1.224(6) . ?
N1 C4 1.335(6) . ?
N1 C8 1.359(6) . ?
C1 C2 1.495(7) . ?
C1 H1A 0.9601 . ?
C1 H1B 0.9601 . ?
C1 H1C 0.9600 . ?
C2 C3 1.404(6) . ?
C3 C2 1.404(6) 2_655 ?
C3 H3 0.9599 . ?
C4 C5 1.379(7) . ?
C4 H4 0.9600 . ?
C5 C6 1.350(9) . ?
C5 H5 0.9600 . ?
C6 C9 1.419(8) . ?
C6 H6 0.9600 . ?
C7 C7 1.355(12) 2_655 ?
C7 C9 1.445(8) . ?
C7 H7 0.9600 . ?
C8 C9 1.387(7) . ?
C8 C8 1.423(10) 2_655 ?

loop_
_geom_torsion_atom_site_label_1
_geom_torsion_atom_site_label_2
_geom_torsion_atom_site_label_3
_geom_torsion_atom_site_label_4
_geom_torsion
_geom_torsion_site_symmetry_1
_geom_torsion_site_symmetry_2
_geom_torsion_site_symmetry_3
_geom_torsion_site_symmetry_4
_geom_torsion_publ_flag
O1 Co1 O1 C2 -1.9(3) 2_655 . . . ?
N1 Co1 O1 C2 -161.7(10) 2_655 . . . ?
N1 Co1 O1 C2 175.8(4) . . . . ?
N2 Co1 O1 C2 -92.5(4) 2_655 . . . ?
N2 Co1 O1 C2 86.4(4) . . . . ?
O1 Co1 N1 C4 -1.9(4) . . . . ?
O1 Co1 N1 C4 158.0(10) 2_655 . . . ?
N1 Co1 N1 C4 -179.2(5) 2_655 . . . ?
N2 Co1 N1 C4 -90.1(4) 2_655 . . . ?
N2 Co1 N1 C4 88.9(4) . . . . ?
O1 Co1 N1 C8 177.1(3) . . . . ?
O1 Co1 N1 C8 -23.0(13) 2_655 . . . ?
N1 Co1 N1 C8 -0.3(2) 2_655 . . . ?
N2 Co1 N1 C8 88.8(3) 2_655 . . . ?
N2 Co1 N1 C8 -92.1(3) . . . . ?
O1 Co1 N2 O2 -13.9(5) . . . . ?
O1 Co1 N2 O2 82.2(5) 2_655 . . . ?
N1 Co1 N2 O2 172.4(5) 2_655 . . . ?
N1 Co1 N2 O2 -104.1(5) . . . . ?
N2 Co1 N2 O2 34.1(5) 2_655 . . . ?
O1 Co1 N2 O3 167.4(4) . . . . ?
O1 Co1 N2 O3 -96.4(4) 2_655 . . . ?
N1 Co1 N2 O3 -6.3(4) 2_655 . . . ?
N1 Co1 N2 O3 77.2(4) . . . . ?
N2 Co1 N2 O3 -144.5(4) 2_655 . . . ?
Co1 O1 C2 C3 3.9(7) . . . . ?
Co1 O1 C2 C1 -174.8(3) . . . . ?
O1 C2 C3 C2 -2.2(4) . . . 2_655 ?
C1 C2 C3 C2 176.6(5) . . . 2_655 ?
C8 N1 C4 C5 0.7(7) . . . . ?
Co1 N1 C4 C5 179.6(4) . . . . ?
N1 C4 C5 C6 -1.1(8) . . . . ?
C4 C5 C6 C9 1.3(8) . . . . ?
C4 N1 C8 C9 -0.6(7) . . . . ?
Co1 N1 C8 C9 -179.7(4) . . . . ?
C4 N1 C8 C8 179.9(5) . . . 2_655 ?
Co1 N1 C8 C8 0.8(7) . . . 2_655 ?
N1 C8 C9 C6 0.8(7) . . . . ?
C8 C8 C9 C6 -179.7(5) 2_655 . . . ?
N1 C8 C9 C7 -179.2(5) . . . . ?
C8 C8 C9 C7 0.2(8) 2_655 . . . ?
C5 C6 C9 C8 -1.2(8) . . . . ?
C5 C6 C9 C7 178.9(5) . . . . ?
C7 C7 C9 C8 -0.6(10) 2_655 . . . ?
C7 C7 C9 C6 179.4(6) 2_655 . . . ?
